data_7717183
loop_
_publ_author_name
'Yakovlev, Ivan A.'
'Golubeva, Julia A.'
'Klyushova, Lyubov S.'
'Kostin, Gennadiy A.'
'Mikhailov, Artem A.'

_publ_section_title
;
 Photoinduced cytotoxic activity of a rare ruthenium nitrosyl
 phenanthroline complex showing NO generation in human cells.
;
_journal_issue 43
_journal_name_full 'Dalton transactions (Cambridge, England : 2003)'
_journal_page_first 17642
_journal_page_last 17653
_journal_paper_doi 10.1039/d4dt02653e
_journal_volume 53
_journal_year 2024
_chemical_formula_moiety 'C12 H9 N5 O6 Ru'
_chemical_formula_sum 'C12 H9 N5 O6 Ru'
_chemical_formula_weight 420.31
_chemical_name_systematic '[RuNO(Phen)(NO2)2OH]'
_chemical_properties_physical Light-sensitive,Photo-sensitive
_space_group_crystal_system monoclinic
_space_group_IT_number 14
_space_group_name_Hall '-P 2yn'
_space_group_name_H-M_alt 'P 1 21/n 1'
_atom_sites_solution_hydrogens geom
_atom_sites_solution_primary dual
_audit_creation_date 2024-05-17
_audit_creation_method
;
Olex2 1.5
(compiled 2024.02.16 svn.r378c4104 for OlexSys, GUI svn.r6928)
;
_audit_update_record
;
2024-05-17 deposited with the CCDC.	2024-10-01 downloaded from the CCDC.
;
_cell_angle_alpha 90
_cell_angle_beta 90.038(3)
_cell_angle_gamma 90
_cell_formula_units_Z 4
_cell_length_a 10.6515(8)
_cell_length_b 7.2960(6)
_cell_length_c 18.6158(11)
_cell_measurement_reflns_used 1634
_cell_measurement_temperature 296.15
_cell_measurement_theta_max 23.67
_cell_measurement_theta_min 3.00
_cell_volume 1446.70(18)
_computing_molecular_graphics 'Olex2 1.5 (Dolomanov et al., 2009)'
_computing_publication_material 'Olex2 1.5 (Dolomanov et al., 2009)'
_computing_structure_refinement 'SHELXL 2018/3 (Sheldrick, 2015)'
_computing_structure_solution 'SHELXT 2018/2 (Sheldrick, 2018)'
_diffrn_ambient_temperature 296.15
_diffrn_measured_fraction_theta_full 0.967
_diffrn_measured_fraction_theta_max 0.953
_diffrn_measurement_device_type 'Bruker APEX-II CCD'
_diffrn_measurement_method '\f and \w scans'
_diffrn_radiation_monochromator graphite
_diffrn_radiation_type MoK\a
_diffrn_radiation_wavelength 0.71073
_diffrn_reflns_av_R_equivalents 0.0565
_diffrn_reflns_av_unetI/netI 0.0658
_diffrn_reflns_Laue_measured_fraction_full 0.967
_diffrn_reflns_Laue_measured_fraction_max 0.953
_diffrn_reflns_limit_h_max 13
_diffrn_reflns_limit_h_min -11
_diffrn_reflns_limit_k_max 9
_diffrn_reflns_limit_k_min -9
_diffrn_reflns_limit_l_max 18
_diffrn_reflns_limit_l_min -22
_diffrn_reflns_number 8182
_diffrn_reflns_point_group_measured_fraction_full 0.967
_diffrn_reflns_point_group_measured_fraction_max 0.953
_diffrn_reflns_theta_full 25.242
_diffrn_reflns_theta_max 26.427
_diffrn_reflns_theta_min 2.999
_diffrn_source_current 30.0
_diffrn_source_power 1.5
_diffrn_source_voltage 50.0
_diffrn_standards_number 0
_exptl_absorpt_coefficient_mu 1.127
_exptl_absorpt_correction_T_max 0.7454
_exptl_absorpt_correction_T_min 0.5769
_exptl_absorpt_correction_type multi-scan
_exptl_absorpt_process_details
;
SADABS-2012/1 (Bruker,2012) was used for absorption correction.
wR2(int) was 0.0664 before and 0.0549 after correction.
The Ratio of minimum to maximum transmission is 0.7739.
The \l/2 correction factor is 0.0015.
;
_exptl_crystal_colour 'orangish yellow'
_exptl_crystal_colour_modifier orangish
_exptl_crystal_colour_primary yellow
_exptl_crystal_density_diffrn 1.930
_exptl_crystal_description block
_exptl_crystal_F_000 832
_exptl_crystal_recrystallization_method 'From DMSO'
_exptl_crystal_size_max 0.19
_exptl_crystal_size_mid 0.08
_exptl_crystal_size_min 0.04
_refine_diff_density_max 0.977
_refine_diff_density_min -1.179
_refine_diff_density_rms 0.122
_refine_ls_extinction_method none
_refine_ls_goodness_of_fit_ref 1.152
_refine_ls_hydrogen_treatment constr
_refine_ls_matrix_type full
_refine_ls_number_parameters 218
_refine_ls_number_reflns 2843
_refine_ls_number_restraints 0
_refine_ls_restrained_S_all 1.152
_refine_ls_R_factor_all 0.0829
_refine_ls_R_factor_gt 0.0606
_refine_ls_shift/su_max 0.001
_refine_ls_shift/su_mean 0.000
_refine_ls_structure_factor_coef Fsqd
_refine_ls_weighting_details 'w=1/[\s^2^(Fo^2^)+(0.0184P)^2^+8.3707P] where P=(Fo^2^+2Fc^2^)/3'
_refine_ls_weighting_scheme calc
_refine_ls_wR_factor_gt 0.1215
_refine_ls_wR_factor_ref 0.1306
_reflns_Friedel_coverage 0.000
_reflns_number_gt 2170
_reflns_number_total 2843
_reflns_threshold_expression 'I > 2\s(I)'
_cod_data_source_file d4dt02653e2.cif
_cod_data_source_block yi068
_cod_depositor_comments 'Adding full bibliography for 7717182--7717183.cif.'
_cod_database_code 7717183
_shelx_shelxl_version_number 2018/3
_shelx_space_group_comment
;
The symmetry employed for this shelxl refinement is uniquely defined
by the following loop, which should always be used as a source of
symmetry information in preference to the above space-group names.
They are only intended as comments.
;
_shelx_estimated_absorpt_t_max 0.956
_shelx_estimated_absorpt_t_min 0.814
_olex2_refinement_description
;
1.a Aromatic/amide H refined with riding coordinates:
 C00F(H00F), C00H(H00H), C00I(H00I), C00K(H00K), C00L(H00L), C00M(H00M),
 C00N(H00N), C00O(H00O)
1.b Idealised tetrahedral OH refined as rotating group:
 O003(H003)
;
_olex2_submission_special_instructions 'No special instructions were received'

loop_
_space_group_symop_operation_xyz
'x, y, z'
'-x+1/2, y+1/2, -z+1/2'
'-x, -y, -z'
'x-1/2, -y-1/2, z-1/2'

loop_
_atom_site_label
_atom_site_type_symbol
_atom_site_fract_x
_atom_site_fract_y
_atom_site_fract_z
_atom_site_U_iso_or_equiv
_atom_site_adp_type
_atom_site_occupancy
_atom_site_site_symmetry_order
_atom_site_calc_flag
_atom_site_refinement_flags_posn
_atom_site_refinement_flags_adp
_atom_site_refinement_flags_occupancy
_atom_site_disorder_assembly
_atom_site_disorder_group
Ru01 Ru 0.52390(6) 0.29343(8) 0.71998(3) 0.0330(2) Uani 1 1 d . . . . .
N002 N 0.6499(6) 0.3231(8) 0.6326(3) 0.0369(15) Uani 1 1 d . . . . .
O003 O 0.5593(6) 0.0367(7) 0.7119(3) 0.0541(16) Uani 1 1 d . . . . .
H003 H 0.496327 -0.022224 0.722263 0.081 Uiso 1 1 calc R U . . .
N004 N 0.4886(6) 0.5262(9) 0.7315(3) 0.0393(16) Uani 1 1 d . . . . .
N005 N 0.4028(6) 0.2550(9) 0.6321(3) 0.0407(16) Uani 1 1 d . . . . .
O006 O 0.4643(7) 0.6739(9) 0.7468(4) 0.072(2) Uani 1 1 d . . . . .
O007 O 0.7504(7) 0.2228(12) 0.8007(4) 0.089(2) Uani 1 1 d . . . . .
N008 N 0.6545(8) 0.3117(11) 0.8018(4) 0.0550(19) Uani 1 1 d . . . . .
N009 N 0.3929(8) 0.2249(12) 0.7972(3) 0.059(2) Uani 1 1 d . . . . .
C00A C 0.5960(7) 0.2909(11) 0.5702(4) 0.0409(19) Uani 1 1 d . . . . .
C00B C 0.4641(7) 0.2563(9) 0.5675(4) 0.0357(18) Uani 1 1 d . . . . .
O00C O 0.3044(7) 0.3250(13) 0.8097(4) 0.106(3) Uani 1 1 d . . . . .
C00D C 0.6657(10) 0.2947(12) 0.5033(5) 0.056(2) Uani 1 1 d . . . . .
O00E O 0.6327(10) 0.4145(13) 0.8527(4) 0.115(3) Uani 1 1 d . . . . .
C00F C 0.7731(8) 0.3599(13) 0.6370(5) 0.059(2) Uani 1 1 d . . . . .
H00F H 0.811422 0.382154 0.681015 0.071 Uiso 1 1 calc R U . . .
C00G C 0.4022(9) 0.2198(11) 0.5034(4) 0.047(2) Uani 1 1 d . . . . .
C00H C 0.4743(11) 0.2205(12) 0.4386(4) 0.060(3) Uani 1 1 d . . . . .
H00H H 0.434451 0.195482 0.395209 0.072 Uiso 1 1 calc R U . . .
C00I C 0.2808(8) 0.2241(13) 0.6317(5) 0.054(2) Uani 1 1 d . . . . .
H00I H 0.237864 0.230112 0.675082 0.065 Uiso 1 1 calc R U . . .
O00J O 0.4004(10) 0.0852(12) 0.8315(5) 0.132(4) Uani 1 1 d . . . . .
C00K C 0.5966(11) 0.2560(13) 0.4386(5) 0.063(3) Uani 1 1 d . . . . .
H00K H 0.639334 0.255743 0.395095 0.076 Uiso 1 1 calc R U . . .
C00L C 0.2131(9) 0.1831(13) 0.5701(5) 0.061(3) Uani 1 1 d . . . . .
H00L H 0.127720 0.157089 0.572388 0.073 Uiso 1 1 calc R U . . .
C00M C 0.7878(10) 0.3337(13) 0.5075(6) 0.066(3) Uani 1 1 d . . . . .
H00M H 0.835265 0.340463 0.465688 0.080 Uiso 1 1 calc R U . . .
C00N C 0.2753(10) 0.1821(12) 0.5063(5) 0.064(3) Uani 1 1 d . . . . .
H00N H 0.231797 0.155745 0.464254 0.076 Uiso 1 1 calc R U . . .
C00O C 0.8432(9) 0.3636(13) 0.5716(6) 0.064(3) Uani 1 1 d . . . . .
H00O H 0.929011 0.387061 0.573327 0.076 Uiso 1 1 calc R U . . .

loop_
_atom_site_aniso_label
_atom_site_aniso_U_11
_atom_site_aniso_U_22
_atom_site_aniso_U_33
_atom_site_aniso_U_23
_atom_site_aniso_U_13
_atom_site_aniso_U_12
Ru01 0.0380(3) 0.0368(3) 0.0242(3) 0.0011(3) -0.0001(2) -0.0011(3)
N002 0.025(3) 0.040(4) 0.046(4) 0.006(3) 0.008(3) 0.003(3)
O003 0.057(4) 0.033(3) 0.072(4) -0.003(3) 0.004(3) -0.003(3)
N004 0.044(4) 0.047(4) 0.027(3) -0.001(3) 0.006(3) -0.011(3)
N005 0.035(4) 0.049(4) 0.038(4) -0.002(3) 0.000(3) -0.001(3)
O006 0.083(5) 0.044(4) 0.089(5) -0.009(3) 0.028(4) 0.002(4)
O007 0.062(5) 0.107(6) 0.098(6) 0.025(5) -0.043(4) -0.018(5)
N008 0.060(5) 0.056(5) 0.050(5) 0.015(4) -0.026(4) -0.014(4)
N009 0.093(6) 0.065(5) 0.020(4) -0.010(3) 0.012(4) -0.020(5)
C00A 0.043(5) 0.035(4) 0.045(5) 0.002(4) 0.016(4) 0.009(4)
C00B 0.048(5) 0.029(4) 0.030(4) -0.003(3) -0.008(3) 0.000(3)
O00C 0.071(5) 0.144(8) 0.102(6) 0.017(5) 0.056(5) 0.017(5)
C00D 0.075(7) 0.037(5) 0.057(6) 0.008(4) 0.020(5) 0.007(5)
O00E 0.163(9) 0.122(8) 0.061(5) -0.025(5) -0.056(5) 0.010(7)
C00F 0.044(6) 0.064(6) 0.069(6) -0.011(5) -0.006(4) 0.006(5)
C00G 0.063(6) 0.038(4) 0.040(5) -0.001(4) -0.009(4) 0.006(4)
C00H 0.104(9) 0.046(5) 0.030(5) -0.003(4) -0.004(5) 0.009(6)
C00I 0.037(5) 0.073(6) 0.052(5) 0.001(5) -0.004(4) -0.002(5)
O00J 0.205(11) 0.080(6) 0.112(7) 0.041(5) 0.084(7) -0.014(6)
C00K 0.101(9) 0.059(6) 0.030(5) -0.005(4) 0.011(5) 0.017(6)
C00L 0.046(6) 0.073(7) 0.064(6) -0.004(5) -0.015(5) -0.009(5)
C00M 0.068(7) 0.060(6) 0.072(7) 0.010(5) 0.043(6) 0.013(5)
C00N 0.080(8) 0.052(6) 0.059(6) 0.000(5) -0.035(5) -0.001(5)
C00O 0.041(5) 0.066(6) 0.084(8) 0.009(6) 0.027(5) 0.000(5)

loop_
_atom_type_symbol
_atom_type_description
_atom_type_scat_dispersion_real
_atom_type_scat_dispersion_imag
_atom_type_scat_source
C C 0.0033 0.0016 'International Tables Vol C Tables 4.2.6.8 and 6.1.1.4'
H H 0.0000 0.0000 'International Tables Vol C Tables 4.2.6.8 and 6.1.1.4'
N N 0.0061 0.0033 'International Tables Vol C Tables 4.2.6.8 and 6.1.1.4'
O O 0.0106 0.0060 'International Tables Vol C Tables 4.2.6.8 and 6.1.1.4'
Ru Ru -1.2594 0.8363 'International Tables Vol C Tables 4.2.6.8 and 6.1.1.4'

loop_
_geom_angle_atom_site_label_1
_geom_angle_atom_site_label_2
_geom_angle_atom_site_label_3
_geom_angle
_geom_angle_site_symmetry_1
_geom_angle_site_symmetry_3
_geom_angle_publ_flag
O003 Ru01 N002 85.1(2) . . ?
O003 Ru01 N005 85.9(3) . . ?
O003 Ru01 N008 89.4(3) . . ?
O003 Ru01 N009 87.2(3) . . ?
N004 Ru01 N002 97.5(2) . . ?
N004 Ru01 O003 177.2(3) . . ?
N004 Ru01 N005 95.4(3) . . ?
N004 Ru01 N008 89.5(3) . . ?
N004 Ru01 N009 90.2(3) . . ?
N005 Ru01 N002 78.7(2) . . ?
N008 Ru01 N002 97.6(3) . . ?
N008 Ru01 N005 174.3(3) . . ?
N009 Ru01 N002 170.7(3) . . ?
N009 Ru01 N005 95.5(3) . . ?
N009 Ru01 N008 87.5(3) . . ?
C00A N002 Ru01 112.5(5) . . ?
C00A N002 C00F 121.0(7) . . ?
C00F N002 Ru01 126.4(6) . . ?
Ru01 O003 H003 109.5 . . ?
O006 N004 Ru01 172.6(6) . . ?
C00B N005 Ru01 113.0(5) . . ?
C00I N005 Ru01 129.1(6) . . ?
C00I N005 C00B 117.8(7) . . ?
O007 N008 Ru01 121.4(7) . . ?
O007 N008 O00E 120.0(9) . . ?
O00E N008 Ru01 118.6(7) . . ?
O00C N009 Ru01 120.9(7) . . ?
O00J N009 Ru01 121.9(8) . . ?
O00J N009 O00C 117.2(8) . . ?
N002 C00A C00B 119.4(6) . . ?
N002 C00A C00D 122.1(8) . . ?
C00B C00A C00D 118.5(8) . . ?
N005 C00B C00A 116.1(7) . . ?
N005 C00B C00G 121.8(7) . . ?
C00G C00B C00A 122.0(7) . . ?
C00K C00D C00A 117.0(9) . . ?
C00M C00D C00A 117.0(9) . . ?
C00M C00D C00K 126.1(9) . . ?
N002 C00F H00F 121.2 . . ?
N002 C00F C00O 117.7(9) . . ?
C00O C00F H00F 121.2 . . ?
C00B C00G C00H 118.0(8) . . ?
C00N C00G C00B 117.9(8) . . ?
C00N C00G C00H 124.1(9) . . ?
C00G C00H H00H 119.1 . . ?
C00K C00H C00G 121.8(9) . . ?
C00K C00H H00H 119.1 . . ?
N005 C00I H00I 118.2 . . ?
N005 C00I C00L 123.6(8) . . ?
C00L C00I H00I 118.2 . . ?
C00D C00K H00K 118.7 . . ?
C00H C00K C00D 122.7(8) . . ?
C00H C00K H00K 118.7 . . ?
C00I C00L H00L 121.0 . . ?
C00N C00L C00I 118.0(9) . . ?
C00N C00L H00L 121.0 . . ?
C00D C00M H00M 119.6 . . ?
C00D C00M C00O 120.8(8) . . ?
C00O C00M H00M 119.6 . . ?
C00G C00N H00N 119.6 . . ?
C00L C00N C00G 120.8(9) . . ?
C00L C00N H00N 119.6 . . ?
C00F C00O H00O 119.3 . . ?
C00M C00O C00F 121.4(9) . . ?
C00M C00O H00O 119.3 . . ?

loop_
_geom_bond_atom_site_label_1
_geom_bond_atom_site_label_2
_geom_bond_distance
_geom_bond_site_symmetry_2
_geom_bond_publ_flag
Ru01 N002 2.120(5) . ?
Ru01 O003 1.916(5) . ?
Ru01 N004 1.753(7) . ?
Ru01 N005 2.101(7) . ?
Ru01 N008 2.067(7) . ?
Ru01 N009 2.065(7) . ?
N002 C00A 1.316(10) . ?
N002 C00F 1.342(10) . ?
O003 H003 0.8200 . ?
N004 O006 1.145(8) . ?
N005 C00B 1.368(9) . ?
N005 C00I 1.319(10) . ?
O007 N008 1.210(10) . ?
N008 O00E 1.231(10) . ?
N009 O00C 1.215(10) . ?
N009 O00J 1.206(10) . ?
C00A C00B 1.428(11) . ?
C00A C00D 1.450(10) . ?
C00B C00G 1.390(11) . ?
C00D C00K 1.439(14) . ?
C00D C00M 1.334(14) . ?
C00F H00F 0.9300 . ?
C00F C00O 1.428(12) . ?
C00G C00H 1.430(12) . ?
C00G C00N 1.381(13) . ?
C00H H00H 0.9300 . ?
C00H C00K 1.328(14) . ?
C00I H00I 0.9300 . ?
C00I C00L 1.386(12) . ?
C00K H00K 0.9300 . ?
C00L H00L 0.9300 . ?
C00L C00N 1.360(13) . ?
C00M H00M 0.9300 . ?
C00M C00O 1.350(14) . ?
C00N H00N 0.9300 . ?
C00O H00O 0.9300 . ?

loop_
_geom_torsion_atom_site_label_1
_geom_torsion_atom_site_label_2
_geom_torsion_atom_site_label_3
_geom_torsion_atom_site_label_4
_geom_torsion
_geom_torsion_site_symmetry_1
_geom_torsion_site_symmetry_2
_geom_torsion_site_symmetry_3
_geom_torsion_site_symmetry_4
_geom_torsion_publ_flag
Ru01 N002 C00A C00B 4.9(9) . . . . ?
Ru01 N002 C00A C00D -177.1(6) . . . . ?
Ru01 N002 C00F C00O 176.3(6) . . . . ?
Ru01 N005 C00B C00A -2.6(8) . . . . ?
Ru01 N005 C00B C00G 175.2(6) . . . . ?
Ru01 N005 C00I C00L -173.4(7) . . . . ?
N002 C00A C00B N005 -1.6(10) . . . . ?
N002 C00A C00B C00G -179.4(7) . . . . ?
N002 C00A C00D C00K 179.6(8) . . . . ?
N002 C00A C00D C00M -0.4(12) . . . . ?
N002 C00F C00O C00M 0.9(14) . . . . ?
N005 C00B C00G C00H -178.7(7) . . . . ?
N005 C00B C00G C00N 0.2(12) . . . . ?
N005 C00I C00L C00N -2.8(15) . . . . ?
C00A N002 C00F C00O 0.3(12) . . . . ?
C00A C00B C00G C00H -1.0(11) . . . . ?
C00A C00B C00G C00N 177.9(8) . . . . ?
C00A C00D C00K C00H 0.9(13) . . . . ?
C00A C00D C00M C00O 1.6(14) . . . . ?
C00B N005 C00I C00L 3.7(13) . . . . ?
C00B C00A C00D C00K -2.3(11) . . . . ?
C00B C00A C00D C00M 177.7(8) . . . . ?
C00B C00G C00H C00K -0.5(13) . . . . ?
C00B C00G C00N C00L 0.8(13) . . . . ?
C00D C00A C00B N005 -179.7(7) . . . . ?
C00D C00A C00B C00G 2.4(11) . . . . ?
C00D C00M C00O C00F -1.9(15) . . . . ?
C00F N002 C00A C00B -178.6(7) . . . . ?
C00F N002 C00A C00D -0.5(12) . . . . ?
C00G C00H C00K C00D 0.5(15) . . . . ?
C00H C00G C00N C00L 179.7(9) . . . . ?
C00I N005 C00B C00A 179.8(7) . . . . ?
C00I N005 C00B C00G -2.4(11) . . . . ?
C00I C00L C00N C00G 0.4(14) . . . . ?
C00K C00D C00M C00O -178.4(9) . . . . ?
C00M C00D C00K C00H -179.1(10) . . . . ?
C00N C00G C00H C00K -179.3(9) . . . . ?
